data_7015264
loop_
_publ_author_name
'Weber, Lothar'
'Eickhoff, Daniel'
'Werner, Vanessa'
'B\"ohling, Lena'
'Schwedler, Stefanie'
'Chrostowska, Anna'
'Dargelos, Alain'
'Maciejczyk, Ma\/lgorzata'
'Stammler, Hans-Georg'
'Neumann, Beate'

_publ_section_title
;
 Syntheses, crystal structures, photophysical and theoretical studies
 of 1,3,2-benzodiazaborolyl-functionalized diphenylacetylenes.
;
_journal_issue 17
_journal_name_full 'Dalton transactions (Cambridge, England : 2003)'
_journal_page_first 4434
_journal_page_last 4446
_journal_paper_doi 10.1039/c0dt01410a
_journal_volume 40
_journal_year 2011
_chemical_formula_moiety 'C27 H27 B N4'
_chemical_formula_sum 'C27 H27 B N4'
_chemical_formula_weight 418.34
_chemical_name_systematic ?
_space_group_IT_number 2
_symmetry_cell_setting triclinic
_symmetry_space_group_name_Hall '-P 1'
_symmetry_space_group_name_H-M 'P -1'
_atom_sites_solution_hydrogens geom
_atom_sites_solution_primary direct
_atom_sites_solution_secondary difmap
_audit_creation_method SHELXL-97
_cell_angle_alpha 92.105(2)
_cell_angle_beta 94.8037(16)
_cell_angle_gamma 91.021(2)
_cell_formula_units_Z 2
_cell_length_a 8.1333(3)
_cell_length_b 8.8483(2)
_cell_length_c 15.7389(5)
_cell_measurement_reflns_used 23594
_cell_measurement_temperature 100(2)
_cell_measurement_theta_max 30.034
_cell_measurement_theta_min 2.910
_cell_volume 1127.68(6)
_computing_cell_refinement 'HKL Scalepack (Otwinowski & Minor 1997)'
_computing_data_collection 'Collect, Bruker AXS, 2004'
_computing_data_reduction 'Denzo and Scalepack (Otwinowski & Minor, 1997)'
_computing_molecular_graphics 'SHELXTL-PLUS (1990)'
_computing_publication_material 'SHELXL-97 (Sheldrick, 1997)'
_computing_structure_refinement 'SHELXL-97 (Sheldrick, 1997)'
_computing_structure_solution 'SHELXS-97 (Sheldrick, 1990)'
_diffrn_ambient_temperature 100(2)
_diffrn_measured_fraction_theta_full 0.960
_diffrn_measured_fraction_theta_max 0.960
_diffrn_measurement_device_type KappaCCD
_diffrn_measurement_method CCD
_diffrn_radiation_monochromator graphite
_diffrn_radiation_source 'fine-focus sealed tube'
_diffrn_radiation_type MoK\a
_diffrn_radiation_wavelength 0.71073
_diffrn_reflns_av_R_equivalents 0.029
_diffrn_reflns_av_sigmaI/netI 0.0284
_diffrn_reflns_limit_h_max 11
_diffrn_reflns_limit_h_min 0
_diffrn_reflns_limit_k_max 12
_diffrn_reflns_limit_k_min -12
_diffrn_reflns_limit_l_max 22
_diffrn_reflns_limit_l_min -22
_diffrn_reflns_number 22633
_diffrn_reflns_theta_full 30.00
_diffrn_reflns_theta_max 30.00
_diffrn_reflns_theta_min 2.93
_exptl_absorpt_coefficient_mu 0.073
_exptl_absorpt_correction_T_max 0.9927
_exptl_absorpt_correction_T_min 0.9784
_exptl_absorpt_correction_type multi-scan
_exptl_absorpt_process_details 'Denzo and Scalepack (Otwinowski & Minor, 1997)'
_exptl_crystal_colour Colourless
_exptl_crystal_density_diffrn 1.232
_exptl_crystal_density_method 'not measured'
_exptl_crystal_description fragment
_exptl_crystal_F_000 444
_exptl_crystal_size_max 0.30
_exptl_crystal_size_mid 0.21
_exptl_crystal_size_min 0.10
_refine_diff_density_max 0.312
_refine_diff_density_min -0.232
_refine_diff_density_rms 0.046
_refine_ls_extinction_method none
_refine_ls_goodness_of_fit_ref 1.022
_refine_ls_hydrogen_treatment constr
_refine_ls_matrix_type full
_refine_ls_number_parameters 293
_refine_ls_number_reflns 6329
_refine_ls_number_restraints 0
_refine_ls_restrained_S_all 1.022
_refine_ls_R_factor_all 0.0534
_refine_ls_R_factor_gt 0.0430
_refine_ls_shift/su_max 0.000
_refine_ls_shift/su_mean 0.000
_refine_ls_structure_factor_coef Fsqd
_refine_ls_weighting_details 'calc w=1/[\s^2^(Fo^2^)+(0.0569P)^2^+0.3537P] where P=(Fo^2^+2Fc^2^)/3'
_refine_ls_weighting_scheme calc
_refine_ls_wR_factor_gt 0.1082
_refine_ls_wR_factor_ref 0.1156
_reflns_number_gt 5322
_reflns_number_total 6329
_reflns_threshold_expression >2sigma(I)
_cod_data_source_file c0dt01410a.txt
_cod_data_source_block compound6
_cod_depositor_comments
;
The following automatic conversions were performed:
'_symmetry_cell_setting' value 'Triclinic' changed to 'triclinic'
according to '/home/saulius/struct/CIF-dictionaries/cif_core.dic'
dictionary named 'cif_core.dic' version 2.4.1 from 2010-06-29.

Automatic conversion script
Id: cif_fix_enum 1555 2011-01-17 13:19:09Z saulius 

The following automatic conversions were performed:
'_atom_site_symetry_multiplicity' tag replaced with
'_atom_site_symmetry_multiplicity'.

Automatic conversion script
Id: cif_correct_tags 1440 2010-10-19 06:21:57Z saulius 
;
_cod_database_code 7015264

loop_
_symmetry_equiv_pos_as_xyz
'x, y, z'
'-x, -y, -z'

loop_
_atom_site_label
_atom_site_type_symbol
_atom_site_fract_x
_atom_site_fract_y
_atom_site_fract_z
_atom_site_U_iso_or_equiv
_atom_site_adp_type
_atom_site_occupancy
_atom_site_symmetry_multiplicity
_atom_site_calc_flag
_atom_site_refinement_flags
_atom_site_disorder_assembly
_atom_site_disorder_group
N1 N 0.71038(10) 0.03807(9) 0.46380(5) 0.01682(16) Uani 1 1 d . . .
N2 N 0.67684(10) -0.15787(9) 0.36351(5) 0.01687(17) Uani 1 1 d . . .
N3 N 1.07103(12) 0.53992(11) 0.25673(6) 0.0255(2) Uani 1 1 d . . .
B1 B 0.69487(13) 0.00333(13) 0.37375(7) 0.0166(2) Uani 1 1 d . . .
N4 N 0.82651(12) 1.07352(10) -0.12873(6) 0.02224(19) Uani 1 1 d . . .
C1 C 0.70194(11) -0.09715(11) 0.50605(6) 0.01684(18) Uani 1 1 d . . .
C2 C 0.68335(11) -0.21802(11) 0.44468(6) 0.01687(18) Uani 1 1 d . . .
C3 C 0.67743(12) -0.36706(12) 0.46932(7) 0.0203(2) Uani 1 1 d . . .
H3 H 0.6666 -0.4487 0.4282 0.024 Uiso 1 1 calc R . .
C4 C 0.68794(13) -0.39275(12) 0.55658(7) 0.0236(2) Uani 1 1 d . . .
H4 H 0.6858 -0.4938 0.5750 0.028 Uiso 1 1 calc R . .
C5 C 0.70144(13) -0.27363(13) 0.61726(7) 0.0242(2) Uani 1 1 d . . .
H5 H 0.7058 -0.2945 0.6762 0.029 Uiso 1 1 calc R . .
C6 C 0.70869(12) -0.12384(12) 0.59258(7) 0.0210(2) Uani 1 1 d . . .
H6 H 0.7180 -0.0425 0.6339 0.025 Uiso 1 1 calc R . .
C7 C 0.72749(12) 0.18345(11) 0.51103(7) 0.01948(19) Uani 1 1 d . . .
H7A H 0.6543 0.1832 0.5582 0.023 Uiso 1 1 calc R . .
H7B H 0.6913 0.2647 0.4725 0.023 Uiso 1 1 calc R . .
C8 C 0.90431(13) 0.21768(13) 0.54773(7) 0.0250(2) Uani 1 1 d . . .
H8A H 0.9425 0.1355 0.5840 0.037 Uiso 1 1 calc R . .
H8B H 0.9082 0.3129 0.5818 0.037 Uiso 1 1 calc R . .
H8C H 0.9759 0.2267 0.5010 0.037 Uiso 1 1 calc R . .
C9 C 0.66012(13) -0.25514(12) 0.28630(6) 0.0200(2) Uani 1 1 d . . .
H9A H 0.7341 -0.3421 0.2942 0.024 Uiso 1 1 calc R . .
H9B H 0.6961 -0.1976 0.2381 0.024 Uiso 1 1 calc R . .
C10 C 0.48429(14) -0.31442(13) 0.26372(7) 0.0260(2) Uani 1 1 d . . .
H10A H 0.4485 -0.3732 0.3107 0.039 Uiso 1 1 calc R . .
H10B H 0.4806 -0.3791 0.2117 0.039 Uiso 1 1 calc R . .
H10C H 0.4107 -0.2291 0.2543 0.039 Uiso 1 1 calc R . .
C11 C 0.70115(12) 0.12038(11) 0.30158(6) 0.01755(19) Uani 1 1 d . . .
C12 C 0.82528(12) 0.23315(11) 0.30707(6) 0.01800(19) Uani 1 1 d . . .
H12 H 0.9063 0.2368 0.3543 0.022 Uiso 1 1 calc R . .
C13 C 0.83188(12) 0.34030(11) 0.24434(6) 0.01736(19) Uani 1 1 d . . .
C14 C 0.71289(12) 0.33968(11) 0.17345(6) 0.01845(19) Uani 1 1 d . . .
C15 C 0.58981(13) 0.22646(12) 0.16759(6) 0.0203(2) Uani 1 1 d . . .
H15 H 0.5084 0.2227 0.1206 0.024 Uiso 1 1 calc R . .
C16 C 0.58530(12) 0.11906(12) 0.23004(7) 0.01950(19) Uani 1 1 d . . .
H16 H 0.5013 0.0425 0.2241 0.023 Uiso 1 1 calc R . .
C17 C 0.96419(13) 0.45248(11) 0.25129(6) 0.0197(2) Uani 1 1 d . . .
C18 C 0.71847(13) 0.45434(12) 0.11174(6) 0.0204(2) Uani 1 1 d . . .
C19 C 0.72866(13) 0.55748(12) 0.06439(7) 0.0208(2) Uani 1 1 d . . .
C20 C 0.74562(12) 0.68562(12) 0.01227(6) 0.0196(2) Uani 1 1 d . . .
C21 C 0.69513(13) 0.82850(12) 0.03977(6) 0.0212(2) Uani 1 1 d . . .
H21 H 0.6409 0.8380 0.0908 0.025 Uiso 1 1 calc R . .
C22 C 0.72256(13) 0.95640(12) -0.00588(7) 0.0211(2) Uani 1 1 d . . .
H22 H 0.6879 1.0519 0.0147 0.025 Uiso 1 1 calc R . .
C23 C 0.80114(12) 0.94668(11) -0.08235(6) 0.01857(19) Uani 1 1 d . . .
C24 C 0.84900(13) 0.80218(12) -0.11065(7) 0.0214(2) Uani 1 1 d . . .
H24 H 0.9007 0.7917 -0.1624 0.026 Uiso 1 1 calc R . .
C25 C 0.82193(13) 0.67509(12) -0.06417(7) 0.0219(2) Uani 1 1 d . . .
H25 H 0.8558 0.5792 -0.0846 0.026 Uiso 1 1 calc R . .
C26 C 0.80881(15) 1.22211(12) -0.08748(7) 0.0260(2) Uani 1 1 d . . .
H26A H 0.6945 1.2339 -0.0734 0.039 Uiso 1 1 calc R . .
H26B H 0.8371 1.3009 -0.1262 0.039 Uiso 1 1 calc R . .
H26C H 0.8829 1.2313 -0.0351 0.039 Uiso 1 1 calc R . .
C27 C 0.94073(14) 1.06483(13) -0.19513(7) 0.0256(2) Uani 1 1 d . . .
H27A H 1.0502 1.0383 -0.1700 0.038 Uiso 1 1 calc R . .
H27B H 0.9475 1.1630 -0.2216 0.038 Uiso 1 1 calc R . .
H27C H 0.9013 0.9873 -0.2385 0.038 Uiso 1 1 calc R . .

loop_
_atom_site_aniso_label
_atom_site_aniso_U_11
_atom_site_aniso_U_22
_atom_site_aniso_U_33
_atom_site_aniso_U_23
_atom_site_aniso_U_13
_atom_site_aniso_U_12
N1 0.0161(4) 0.0159(4) 0.0184(4) 0.0017(3) 0.0001(3) 0.0008(3)
N2 0.0174(4) 0.0170(4) 0.0162(4) 0.0020(3) 0.0012(3) -0.0004(3)
N3 0.0270(5) 0.0228(5) 0.0266(5) 0.0045(3) 0.0009(4) -0.0034(4)
B1 0.0138(4) 0.0179(5) 0.0183(5) 0.0023(4) 0.0007(4) 0.0004(4)
N4 0.0271(4) 0.0177(4) 0.0224(4) 0.0036(3) 0.0043(3) -0.0020(3)
C1 0.0129(4) 0.0185(5) 0.0192(4) 0.0030(3) 0.0004(3) 0.0014(3)
C2 0.0132(4) 0.0194(5) 0.0182(4) 0.0038(3) 0.0012(3) 0.0006(3)
C3 0.0183(4) 0.0179(5) 0.0247(5) 0.0034(4) 0.0012(4) 0.0000(4)
C4 0.0215(5) 0.0230(5) 0.0271(5) 0.0100(4) 0.0015(4) 0.0014(4)
C5 0.0219(5) 0.0302(6) 0.0214(5) 0.0097(4) 0.0018(4) 0.0031(4)
C6 0.0186(4) 0.0257(5) 0.0188(5) 0.0020(4) 0.0005(4) 0.0025(4)
C7 0.0175(4) 0.0179(5) 0.0227(5) -0.0024(3) 0.0006(4) 0.0021(3)
C8 0.0189(5) 0.0258(5) 0.0289(5) -0.0051(4) -0.0025(4) -0.0002(4)
C9 0.0224(5) 0.0190(5) 0.0187(4) -0.0007(3) 0.0031(4) 0.0002(4)
C10 0.0254(5) 0.0273(6) 0.0243(5) -0.0036(4) -0.0006(4) -0.0044(4)
C11 0.0181(4) 0.0164(4) 0.0184(4) 0.0012(3) 0.0027(3) 0.0011(3)
C12 0.0185(4) 0.0175(5) 0.0180(4) 0.0024(3) 0.0006(3) 0.0010(3)
C13 0.0180(4) 0.0154(4) 0.0190(4) 0.0014(3) 0.0027(3) 0.0002(3)
C14 0.0204(4) 0.0175(5) 0.0177(4) 0.0018(3) 0.0028(4) 0.0022(4)
C15 0.0196(4) 0.0218(5) 0.0191(5) 0.0027(4) -0.0006(4) 0.0000(4)
C16 0.0190(4) 0.0183(5) 0.0211(5) 0.0018(3) 0.0014(4) -0.0020(4)
C17 0.0222(5) 0.0182(5) 0.0189(4) 0.0030(3) 0.0015(4) 0.0022(4)
C18 0.0219(5) 0.0208(5) 0.0185(5) 0.0026(4) 0.0013(4) 0.0006(4)
C19 0.0212(5) 0.0219(5) 0.0193(5) 0.0025(4) 0.0005(4) 0.0002(4)
C20 0.0196(4) 0.0206(5) 0.0185(4) 0.0042(3) -0.0009(4) -0.0011(4)
C21 0.0235(5) 0.0238(5) 0.0163(4) 0.0019(4) 0.0019(4) -0.0003(4)
C22 0.0253(5) 0.0186(5) 0.0192(5) 0.0002(3) 0.0018(4) 0.0007(4)
C23 0.0181(4) 0.0188(5) 0.0186(4) 0.0029(3) -0.0007(3) -0.0017(4)
C24 0.0230(5) 0.0208(5) 0.0211(5) 0.0029(4) 0.0057(4) 0.0010(4)
C25 0.0245(5) 0.0191(5) 0.0226(5) 0.0025(4) 0.0035(4) 0.0020(4)
C26 0.0329(6) 0.0183(5) 0.0266(5) 0.0021(4) 0.0003(4) -0.0026(4)
C27 0.0287(5) 0.0254(5) 0.0235(5) 0.0059(4) 0.0045(4) -0.0037(4)

loop_
_atom_type_symbol
_atom_type_description
_atom_type_scat_dispersion_real
_atom_type_scat_dispersion_imag
_atom_type_scat_source
C C 0.0033 0.0016 'International Tables Vol C Tables 4.2.6.8 and 6.1.1.4'
H H 0.0000 0.0000 'International Tables Vol C Tables 4.2.6.8 and 6.1.1.4'
B B 0.0013 0.0007 'International Tables Vol C Tables 4.2.6.8 and 6.1.1.4'
N N 0.0061 0.0033 'International Tables Vol C Tables 4.2.6.8 and 6.1.1.4'

loop_
_geom_angle_atom_site_label_1
_geom_angle_atom_site_label_2
_geom_angle_atom_site_label_3
_geom_angle
_geom_angle_site_symmetry_1
_geom_angle_site_symmetry_3
_geom_angle_publ_flag
C1 N1 B1 108.23(8) . . ?
C1 N1 C7 121.13(8) . . ?
B1 N1 C7 130.62(8) . . ?
C2 N2 B1 108.18(8) . . ?
C2 N2 C9 121.47(8) . . ?
B1 N2 C9 130.31(8) . . ?
N2 B1 N1 106.57(8) . . ?
N2 B1 C11 127.38(9) . . ?
N1 B1 C11 126.03(9) . . ?
C23 N4 C27 118.67(9) . . ?
C23 N4 C26 118.35(9) . . ?
C27 N4 C26 116.43(9) . . ?
C6 C1 N1 130.50(9) . . ?
C6 C1 C2 120.83(9) . . ?
N1 C1 C2 108.67(8) . . ?
C3 C2 N2 130.73(9) . . ?
C3 C2 C1 120.92(9) . . ?
N2 C2 C1 108.34(8) . . ?
C2 C3 C4 117.73(10) . . ?
C2 C3 H3 121.1 . . ?
C4 C3 H3 121.1 . . ?
C5 C4 C3 121.49(10) . . ?
C5 C4 H4 119.3 . . ?
C3 C4 H4 119.3 . . ?
C4 C5 C6 120.82(10) . . ?
C4 C5 H5 119.6 . . ?
C6 C5 H5 119.6 . . ?
C1 C6 C5 118.16(10) . . ?
C1 C6 H6 120.9 . . ?
C5 C6 H6 120.9 . . ?
N1 C7 C8 112.53(8) . . ?
N1 C7 H7A 109.1 . . ?
C8 C7 H7A 109.1 . . ?
N1 C7 H7B 109.1 . . ?
C8 C7 H7B 109.1 . . ?
H7A C7 H7B 107.8 . . ?
C7 C8 H8A 109.5 . . ?
C7 C8 H8B 109.5 . . ?
H8A C8 H8B 109.5 . . ?
C7 C8 H8C 109.5 . . ?
H8A C8 H8C 109.5 . . ?
H8B C8 H8C 109.5 . . ?
N2 C9 C10 113.06(8) . . ?
N2 C9 H9A 109.0 . . ?
C10 C9 H9A 109.0 . . ?
N2 C9 H9B 109.0 . . ?
C10 C9 H9B 109.0 . . ?
H9A C9 H9B 107.8 . . ?
C9 C10 H10A 109.5 . . ?
C9 C10 H10B 109.5 . . ?
H10A C10 H10B 109.5 . . ?
C9 C10 H10C 109.5 . . ?
H10A C10 H10C 109.5 . . ?
H10B C10 H10C 109.5 . . ?
C12 C11 C16 117.17(9) . . ?
C12 C11 B1 120.06(9) . . ?
C16 C11 B1 122.77(9) . . ?
C13 C12 C11 121.15(9) . . ?
C13 C12 H12 119.4 . . ?
C11 C12 H12 119.4 . . ?
C12 C13 C14 121.23(9) . . ?
C12 C13 C17 119.43(9) . . ?
C14 C13 C17 119.34(9) . . ?
C15 C14 C13 117.64(9) . . ?
C15 C14 C18 122.16(9) . . ?
C13 C14 C18 120.18(9) . . ?
C16 C15 C14 120.69(9) . . ?
C16 C15 H15 119.7 . . ?
C14 C15 H15 119.7 . . ?
C15 C16 C11 122.11(9) . . ?
C15 C16 H16 118.9 . . ?
C11 C16 H16 118.9 . . ?
N3 C17 C13 178.97(11) . . ?
C19 C18 C14 175.32(11) . . ?
C18 C19 C20 176.53(11) . . ?
C25 C20 C21 117.80(9) . . ?
C25 C20 C19 121.78(9) . . ?
C21 C20 C19 120.29(9) . . ?
C22 C21 C20 121.45(9) . . ?
C22 C21 H21 119.3 . . ?
C20 C21 H21 119.3 . . ?
C21 C22 C23 120.96(9) . . ?
C21 C22 H22 119.5 . . ?
C23 C22 H22 119.5 . . ?
N4 C23 C22 121.16(9) . . ?
N4 C23 C24 121.43(9) . . ?
C22 C23 C24 117.40(9) . . ?
C25 C24 C23 121.15(9) . . ?
C25 C24 H24 119.4 . . ?
C23 C24 H24 119.4 . . ?
C24 C25 C20 121.22(10) . . ?
C24 C25 H25 119.4 . . ?
C20 C25 H25 119.4 . . ?
N4 C26 H26A 109.5 . . ?
N4 C26 H26B 109.5 . . ?
H26A C26 H26B 109.5 . . ?
N4 C26 H26C 109.5 . . ?
H26A C26 H26C 109.5 . . ?
H26B C26 H26C 109.5 . . ?
N4 C27 H27A 109.5 . . ?
N4 C27 H27B 109.5 . . ?
H27A C27 H27B 109.5 . . ?
N4 C27 H27C 109.5 . . ?
H27A C27 H27C 109.5 . . ?
H27B C27 H27C 109.5 . . ?

loop_
_geom_bond_atom_site_label_1
_geom_bond_atom_site_label_2
_geom_bond_distance
_geom_bond_site_symmetry_2
_geom_bond_publ_flag
N1 C1 1.3935(12) . ?
N1 B1 1.4338(14) . ?
N1 C7 1.4604(13) . ?
N2 C2 1.3991(12) . ?
N2 B1 1.4331(14) . ?
N2 C9 1.4585(13) . ?
N3 C17 1.1488(14) . ?
B1 C11 1.5684(14) . ?
N4 C23 1.3829(13) . ?
N4 C27 1.4562(14) . ?
N4 C26 1.4597(14) . ?
C1 C6 1.3875(14) . ?
C1 C2 1.4119(14) . ?
C2 C3 1.3893(14) . ?
C3 C4 1.3962(15) . ?
C3 H3 0.9500 . ?
C4 C5 1.3926(16) . ?
C4 H4 0.9500 . ?
C5 C6 1.3964(15) . ?
C5 H5 0.9500 . ?
C6 H6 0.9500 . ?
C7 C8 1.5252(14) . ?
C7 H7A 0.9900 . ?
C7 H7B 0.9900 . ?
C8 H8A 0.9800 . ?
C8 H8B 0.9800 . ?
C8 H8C 0.9800 . ?
C9 C10 1.5235(15) . ?
C9 H9A 0.9900 . ?
C9 H9B 0.9900 . ?
C10 H10A 0.9800 . ?
C10 H10B 0.9800 . ?
C10 H10C 0.9800 . ?
C11 C12 1.4019(14) . ?
C11 C16 1.4059(14) . ?
C12 C13 1.3972(13) . ?
C12 H12 0.9500 . ?
C13 C14 1.4142(14) . ?
C13 C17 1.4455(14) . ?
C14 C15 1.3987(14) . ?
C14 C18 1.4328(14) . ?
C15 C16 1.3943(14) . ?
C15 H15 0.9500 . ?
C16 H16 0.9500 . ?
C18 C19 1.2053(14) . ?
C19 C20 1.4350(14) . ?
C20 C25 1.4001(15) . ?
C20 C21 1.4008(15) . ?
C21 C22 1.3872(14) . ?
C21 H21 0.9500 . ?
C22 C23 1.4099(14) . ?
C22 H22 0.9500 . ?
C23 C24 1.4105(14) . ?
C24 C25 1.3881(14) . ?
C24 H24 0.9500 . ?
C25 H25 0.9500 . ?
C26 H26A 0.9800 . ?
C26 H26B 0.9800 . ?
C26 H26C 0.9800 . ?
C27 H27A 0.9800 . ?
C27 H27B 0.9800 . ?
C27 H27C 0.9800 . ?

loop_
_cod_related_entry_id
_cod_related_entry_database
_cod_related_entry_code
1 ChemSpider 30652806
